data_7134427
loop_
_publ_author_name
'Drushliak, Viktoriia'
'Szafra\'nski, Marek'

_publ_section_title
;
 Effect of pressure and temperature on the structure and optical
 properties of two-dimensional lead iodide perovskites
;
_journal_issue 44
_journal_name_full 'Chemical Communications'
_journal_page_first 8019
_journal_page_last 8022
_journal_paper_doi 10.1039/D5CC01232E
_journal_volume 61
_journal_year 2025
_chemical_formula_sum 'C2 H12 I4 N6 Pb'
_chemical_formula_weight 834.97
_chemical_name_systematic 'Guanidinium lead(II) tetraiodide'
_space_group_crystal_system triclinic
_space_group_IT_number 2
_space_group_name_Hall '-P 1'
_space_group_name_H-M_alt 'P -1'
_atom_sites_solution_hydrogens geom
_atom_sites_solution_primary heavy
_audit_creation_date 2024-10-28
_audit_creation_method
;
Olex2 1.5
(compiled 2023.03.06 svn.rbb2c1857 for OlexSys, GUI svn.r6748)
;
_audit_update_record
;
2025-03-03 deposited with the CCDC.	2025-04-23 downloaded from the CCDC.
;
_cell_angle_alpha 67.82(2)
_cell_angle_beta 85.226(7)
_cell_angle_gamma 87.169(14)
_cell_formula_units_Z 4
_cell_length_a 9.1051(7)
_cell_length_b 12.466(4)
_cell_length_c 14.0938(16)
_cell_measurement_pressure 1020000(30000)
_cell_measurement_reflns_used 938
_cell_measurement_temperature 293(2)
_cell_measurement_theta_max 21.1040
_cell_measurement_theta_min 2.2280
_cell_volume 1475.9(6)
_computing_cell_refinement 'CrysAlisPro 1.171.40.67a (Rigaku OD, 2019)'
_computing_data_collection 'CrysAlisPro 1.171.40.67a (Rigaku OD, 2019)'
_computing_data_reduction 'CrysAlisPro 1.171.40.67a (Rigaku OD, 2019)'
_computing_molecular_graphics 'Olex2 1.5 (Dolomanov et al., 2009)'
_computing_publication_material 'Olex2 1.5 (Dolomanov et al., 2009)'
_computing_structure_refinement 'SHELXL 2018/3 (Sheldrick, 2015)'
_computing_structure_solution 'SHELXS  (Sheldrick, 2008)'
_diffrn_ambient_temperature 293(2)
_diffrn_detector 'CCD plate'
_diffrn_detector_area_resol_mean 10.3200
_diffrn_detector_type Atlas
_diffrn_measured_fraction_theta_full 0.175
_diffrn_measured_fraction_theta_max 0.136
_diffrn_measurement_details
;
List of Runs (angles in degrees, time in seconds):

  # Type    Start    End  Width  t~exp~   \w     \q     \k     \f   Frames
#--------------------------------------------------------------------------
  1  \f    -35.00  19.75   0.75   60.00   0.00 -30.00   0.00    --    73
  2  \f    140.00 200.00   0.75   60.00   0.00 -30.00   0.00    --    80
  3  \f    160.00 217.00   0.75   60.00   0.00  30.00   0.00    --    76
  4  \f    -20.00  34.75   0.75   60.00   0.00  30.00   0.00    --    73
  5  \w    -24.00  24.00   0.75   60.00    --   30.00  39.46 -12.90   64
  6  \w    -24.00  24.00   0.75   60.00    --   30.00  39.46 167.10   64
  7  \w    -50.00  10.00   0.75   60.00    --  -30.00  39.46 167.10   80
  8  \w    -50.00  10.00   0.75   60.00    --  -30.00  39.46 -12.90   80
  9  \w    -64.00  -8.50   0.75   60.00    --  -30.00  81.40 -28.90   74
 10  \w    -64.00  -8.50   0.75   60.00    --  -30.00  81.40 151.10   74
 11  \w    -19.00   8.00   0.75   60.00    --   30.00  81.40 151.10   36
 12  \w    -19.00   8.00   0.75   60.00    --   30.00  81.40 -28.90   36
 13  \w    -43.00 -21.25   0.75   60.00    --   30.00 134.60 -56.90   29
 14  \w    -43.00 -21.25   0.75   60.00    --   30.00 134.60 123.10   29
 15  \w    -90.00 -36.00   0.75   60.00    --  -30.00 134.60 123.10   72
 16  \w    -90.00 -36.00   0.75   60.00    --  -30.00 134.60 -56.90   72
;
_diffrn_measurement_device 'four-circle diffractometer'
_diffrn_measurement_device_type 'Xcalibur, Atlas, Gemini ultra'
_diffrn_measurement_method '\w and \f scans'
_diffrn_orient_matrix_type 'CrysAlisPro convention (1999,Acta A55,543-557)'
_diffrn_orient_matrix_UB_11 0.0016753000
_diffrn_orient_matrix_UB_12 0.0610300000
_diffrn_orient_matrix_UB_13 -0.0148987000
_diffrn_orient_matrix_UB_21 0.0389133000
_diffrn_orient_matrix_UB_22 0.0046503000
_diffrn_orient_matrix_UB_23 -0.0470842000
_diffrn_orient_matrix_UB_31 -0.0677951000
_diffrn_orient_matrix_UB_32 0.0055582000
_diffrn_orient_matrix_UB_33 -0.0230064000
_diffrn_radiation_monochromator graphite
_diffrn_radiation_probe x-ray
_diffrn_radiation_type 'Mo K\a'
_diffrn_radiation_wavelength 0.71073
_diffrn_reflns_av_R_equivalents 0.0945
_diffrn_reflns_av_unetI/netI 0.1264
_diffrn_reflns_Laue_measured_fraction_full 0.175
_diffrn_reflns_Laue_measured_fraction_max 0.136
_diffrn_reflns_limit_h_max 12
_diffrn_reflns_limit_h_min -12
_diffrn_reflns_limit_k_max 5
_diffrn_reflns_limit_k_min -5
_diffrn_reflns_limit_l_max 18
_diffrn_reflns_limit_l_min -18
_diffrn_reflns_number 1668
_diffrn_reflns_point_group_measured_fraction_full 0.175
_diffrn_reflns_point_group_measured_fraction_max 0.136
_diffrn_reflns_theta_full 25.242
_diffrn_reflns_theta_max 28.419
_diffrn_reflns_theta_min 1.564
_diffrn_source 'fine-focus sealed X-ray tube'
_diffrn_source_type 'Enhance (Mo) X-ray Source'
_exptl_absorpt_coefficient_mu 19.776
_exptl_absorpt_correction_T_max 1.00000
_exptl_absorpt_correction_T_min 0.29021
_exptl_absorpt_correction_type multi-scan
_exptl_absorpt_process_details
;
CrysAlisPro 1.171.40.67a (Rigaku Oxford Diffraction, 2019)
Empirical absorption correction using spherical harmonics,
 implemented in SCALE3 ABSPACK scaling algorithm.
;
_exptl_crystal_colour yellow
_exptl_crystal_density_diffrn 3.758
_exptl_crystal_description plate
_exptl_crystal_F_000 1440
_exptl_crystal_size_max 0.119
_exptl_crystal_size_mid 0.057
_exptl_crystal_size_min 0.032
_refine_diff_density_max 1.347
_refine_diff_density_min -1.331
_refine_diff_density_rms 0.330
_refine_ls_extinction_method none
_refine_ls_goodness_of_fit_ref 1.098
_refine_ls_hydrogen_treatment constr
_refine_ls_matrix_type full
_refine_ls_number_parameters 147
_refine_ls_number_reflns 1668
_refine_ls_number_restraints 2
_refine_ls_restrained_S_all 1.097
_refine_ls_R_factor_all 0.1273
_refine_ls_R_factor_gt 0.0615
_refine_ls_shift/su_max 0.001
_refine_ls_shift/su_mean 0.000
_refine_ls_structure_factor_coef Fsqd
_refine_ls_weighting_details 'w=1/[\s^2^(Fo^2^)+(0.0824P)^2^] where P=(Fo^2^+2Fc^2^)/3'
_refine_ls_weighting_scheme calc
_refine_ls_wR_factor_gt 0.1591
_refine_ls_wR_factor_ref 0.1749
_reflns_Friedel_coverage 0.000
_reflns_number_gt 890
_reflns_number_total 1668
_reflns_threshold_expression 'I > 2\s(I)'
_twin_special_details
;
Component 2 rotated by 179.9887\% 
 around [0.00 -0.00 1.00] (reciprocal) or [-0.09 -0.39 0.92] (direct)
;
_cod_data_source_file d5cc01232e2.cif
_cod_data_source_block G2PbI4_1_02
_cod_depositor_comments 'Adding full bibliography for 7134427--7134444.cif.'
_cod_database_code 7134427
_shelx_shelxl_version_number 2018/3
_shelx_space_group_comment
;
The symmetry employed for this shelxl refinement is uniquely defined
by the following loop, which should always be used as a source of
symmetry information in preference to the above space-group names.
They are only intended as comments.
;
_exptl_absorpt_special_details
; 
Data were collected at room temperature and pressure of 0.15(3) GPa
(150000 kPa). 
Pressure was determined by monitoring the shift of the ruby
R1-fluorescence line.
"_diffrn_measured_fraction_theta_full" value is low, because 
the access to the reciprocal space is restricted due to the use of
the diamond anvil cell.
;
_olex2_refinement_description
;
1. Twinned data refinement
 Scales: 0.44(11)
 0.31(4) 0.25(10)
2. Fixed Uiso
 At 1.2 times of:
  All N(H,H) groups
3. Restrained distances
 C19-N1
 1.3 with sigma of 0.02
 C39-N25
 1.3 with sigma of 0.02
4. Others
 Uiso(N3)=Uiso(N10)=Uiso(N17)=FVAR(1)
 Uiso(C39)=Uiso(C3)=Uiso(C30)=Uiso(C19)=FVAR(2)
5.a X=CH2 refined with riding coordinates:
 N3(H3A,H3B), N34(H34A,H34B), N10(H10A,H10B), N11(H11A,H11B), N25(H25A,H25B),
 N6(H6A,H6B), N14(H14A,H14B), N19(H19A,H19B), N1(H1A,H1B), N17(H17A,H17B),
 N39(H39A,H39B), N20(H20A,H20B)
;
_olex2_submission_special_instructions 'No special instructions were received'
_oxdiff_exptl_absorpt_empirical_details
;
Empirical correction (ABSPACK) includes:
- Absorption correction using spherical harmonics
- Frame scaling
;
_oxdiff_exptl_absorpt_empirical_full_max 2.328
_oxdiff_exptl_absorpt_empirical_full_min 0.685
_oxdiff_twin_integration_method simultaneous
_oxdiff_twin_items 2

loop_
_space_group_symop_operation_xyz
'x, y, z'
'-x, -y, -z'

loop_
_atom_site_label
_atom_site_type_symbol
_atom_site_fract_x
_atom_site_fract_y
_atom_site_fract_z
_atom_site_U_iso_or_equiv
_atom_site_adp_type
_atom_site_occupancy
_atom_site_site_symmetry_order
_atom_site_calc_flag
_atom_site_refinement_flags_posn
_atom_site_refinement_flags_adp
_atom_site_refinement_flags_occupancy
_atom_site_disorder_assembly
_atom_site_disorder_group
Pb01 Pb 0.2054(3) 0.6637(7) 0.1828(2) 0.025(6) Uani 1 1 d . . . . .
Pb02 Pb 0.2480(3) 0.1681(7) 0.1660(2) 0.030(6) Uani 1 1 d . . . . .
I003 I 0.0111(5) 0.2002(12) 0.0010(4) 0.044(9) Uani 1 1 d . . . . .
I004 I 0.0112(5) 0.1049(11) 0.3415(4) 0.0391(18) Uiso 1 1 d . . . . .
I005 I 0.5107(6) 0.1134(12) 0.3137(4) 0.042(9) Uani 1 1 d . . . . .
I006 I 0.1812(6) 0.4344(12) 0.1402(4) 0.041(11) Uani 1 1 d . . . . .
I007 I 0.4318(5) 0.5613(11) 0.3476(4) 0.043(9) Uani 1 1 d . . . . .
I008 I 0.2711(6) -0.0948(14) 0.2003(5) 0.043(11) Uani 1 1 d . . . . .
I00A I 0.5122(5) 0.2576(11) -0.0185(4) 0.047(9) Uani 1 1 d . . . . .
I2 I -0.0601(5) 0.5881(11) 0.3491(4) 0.039(9) Uani 1 1 d . . . . .
N3 N 0.138(6) 0.103(12) 0.784(5) 0.049(14) Uiso 1 1 d . U . . .
H3A H 0.104574 0.155568 0.729744 0.059 Uiso 1 1 calc R U . . .
H3B H 0.091135 0.040004 0.814926 0.059 Uiso 1 1 calc R U . . .
N34 N 0.793(6) 0.551(12) 0.125(4) 0.027(19) Uiso 1 1 d . . . . .
H34A H 0.886350 0.561172 0.114220 0.032 Uiso 1 1 calc R U . . .
H34B H 0.734741 0.607219 0.126090 0.032 Uiso 1 1 calc R U . . .
N10 N 0.307(7) 0.028(12) 0.896(5) 0.049(14) Uiso 1 1 d . U . . .
H10A H 0.391197 0.033699 0.917620 0.059 Uiso 1 1 calc R U . . .
H10B H 0.257761 -0.034279 0.925034 0.059 Uiso 1 1 calc R U . . .
N11 N 0.215(5) 0.301(11) 0.416(4) 0.023(17) Uiso 1 1 d . . . . .
H11A H 0.232096 0.374407 0.393280 0.028 Uiso 1 1 calc R U . . .
H11B H 0.152312 0.275867 0.387381 0.028 Uiso 1 1 calc R U . . .
N25 N 0.803(7) 0.338(10) 0.145(4) 0.05(2) Uiso 1 1 d D . . . .
H25A H 0.758475 0.278054 0.146650 0.060 Uiso 1 1 calc R U . . .
H25B H 0.897811 0.337039 0.144381 0.060 Uiso 1 1 calc R U . . .
N6 N 0.862(6) 0.266(14) 0.539(5) 0.06(3) Uiso 1 1 d . . . . .
H6A H 0.899858 0.333639 0.517574 0.074 Uiso 1 1 calc R U . . .
H6B H 0.888792 0.213041 0.594981 0.074 Uiso 1 1 calc R U . . .
N14 N 0.722(7) 0.327(14) 0.396(5) 0.06(2) Uiso 1 1 d . . . . .
H14A H 0.759019 0.394801 0.374770 0.072 Uiso 1 1 calc R U . . .
H14B H 0.657804 0.311686 0.361949 0.072 Uiso 1 1 calc R U . . .
N19 N 0.572(5) 0.414(10) 0.146(4) 0.032(19) Uiso 1 1 d . . . . .
H19A H 0.539685 0.349539 0.147418 0.038 Uiso 1 1 calc R U . . .
H19B H 0.510857 0.468927 0.145646 0.038 Uiso 1 1 calc R U . . .
C39 C 0.728(9) 0.429(11) 0.144(6) 0.038(14) Uiso 1 1 d D U . . .
N1 N 0.380(6) 0.267(11) 0.536(4) 0.04(2) Uiso 1 1 d D . . . .
H1A H 0.397885 0.340121 0.514218 0.053 Uiso 1 1 calc R U . . .
H1B H 0.424606 0.218954 0.586285 0.053 Uiso 1 1 calc R U . . .
N17 N 0.331(7) 0.201(13) 0.781(5) 0.049(14) Uiso 1 1 d . U . . .
H17A H 0.308482 0.258717 0.727107 0.059 Uiso 1 1 calc R U . . .
H17B H 0.409732 0.201684 0.810403 0.059 Uiso 1 1 calc R U . . .
N39 N 0.712(8) 0.128(16) 0.516(6) 0.07(3) Uiso 1 1 d . . . . .
H39A H 0.744677 0.073831 0.569294 0.088 Uiso 1 1 calc R U . . .
H39B H 0.648254 0.113189 0.481617 0.088 Uiso 1 1 calc R U . . .
C3 C 0.253(8) 0.119(17) 0.815(7) 0.038(14) Uiso 1 1 d . U . . .
C30 C 0.764(9) 0.243(17) 0.486(7) 0.038(14) Uiso 1 1 d . U . . .
C19 C 0.284(8) 0.231(12) 0.491(6) 0.038(14) Uiso 1 1 d D U . . .
N20 N 0.228(6) 0.122(13) 0.555(5) 0.04(2) Uiso 1 1 d . . . . .
H20A H 0.144586 0.100877 0.544606 0.049 Uiso 1 1 calc R U . . .
H20B H 0.277034 0.077301 0.605279 0.049 Uiso 1 1 calc R U . . .

loop_
_atom_site_aniso_label
_atom_site_aniso_U_11
_atom_site_aniso_U_22
_atom_site_aniso_U_33
_atom_site_aniso_U_23
_atom_site_aniso_U_13
_atom_site_aniso_U_12
Pb01 0.0313(18) 0.012(17) 0.038(2) -0.014(3) -0.0072(15) -0.001(4)
Pb02 0.0269(18) 0.031(17) 0.034(3) -0.016(3) -0.0035(15) 0.002(4)
I003 0.042(3) 0.05(3) 0.039(4) -0.020(5) -0.012(3) 0.003(6)
I005 0.049(3) 0.03(3) 0.040(4) -0.010(5) -0.012(3) -0.016(6)
I006 0.040(3) 0.03(3) 0.054(5) -0.018(6) -0.004(3) -0.004(7)
I007 0.041(3) 0.04(3) 0.040(4) -0.005(5) -0.014(3) -0.004(6)
I008 0.047(4) 0.04(3) 0.056(5) -0.028(6) 0.003(3) -0.005(8)
I00A 0.036(3) 0.07(3) 0.030(4) -0.018(5) 0.010(3) -0.006(6)
I2 0.034(3) 0.05(3) 0.032(4) -0.016(5) 0.000(3) -0.002(6)

loop_
_atom_type_symbol
_atom_type_description
_atom_type_scat_dispersion_real
_atom_type_scat_dispersion_imag
_atom_type_scat_source
C C 0.0033 0.0016 'International Tables Vol C Tables 4.2.6.8 and 6.1.1.4'
H H 0.0000 0.0000 'International Tables Vol C Tables 4.2.6.8 and 6.1.1.4'
N N 0.0061 0.0033 'International Tables Vol C Tables 4.2.6.8 and 6.1.1.4'
I I -0.4742 1.8119 'International Tables Vol C Tables 4.2.6.8 and 6.1.1.4'
Pb Pb -3.3944 10.1111 'International Tables Vol C Tables 4.2.6.8 and 6.1.1.4'

loop_
_geom_angle_atom_site_label_1
_geom_angle_atom_site_label_2
_geom_angle_atom_site_label_3
_geom_angle
_geom_angle_site_symmetry_1
_geom_angle_site_symmetry_3
_geom_angle_publ_flag
I006 Pb01 I003 90.2(3) . 2_565 ?
I006 Pb01 I008 171.31(17) . 1_565 ?
I006 Pb01 I00A 90.9(3) . 2_665 ?
I007 Pb01 I003 173.3(4) . 2_565 ?
I007 Pb01 I006 94.9(3) . . ?
I007 Pb01 I008 84.7(3) . 1_565 ?
I007 Pb01 I00A 86.10(16) . 2_665 ?
I007 Pb01 I2 91.79(17) . . ?
I008 Pb01 I003 89.5(3) 1_565 2_565 ?
I008 Pb01 I00A 80.4(3) 1_565 2_665 ?
I00A Pb01 I003 89.46(17) 2_665 2_565 ?
I2 Pb01 I003 92.54(16) . 2_565 ?
I2 Pb01 I006 90.4(3) . . ?
I2 Pb01 I008 98.3(3) . 1_565 ?
I2 Pb01 I00A 177.6(2) . 2_665 ?
I003 Pb02 I006 88.1(3) . . ?
I003 Pb02 I00A 90.74(15) . . ?
I004 Pb02 I003 92.00(16) . . ?
I004 Pb02 I005 93.74(16) . . ?
I004 Pb02 I006 86.4(3) . . ?
I004 Pb02 I008 87.5(3) . . ?
I004 Pb02 I00A 174.5(4) . . ?
I005 Pb02 I003 171.4(4) . . ?
I005 Pb02 I006 98.6(3) . . ?
I005 Pb02 I00A 84.08(15) . . ?
I006 Pb02 I00A 88.9(3) . . ?
I008 Pb02 I003 88.4(3) . . ?
I008 Pb02 I005 85.5(3) . . ?
I008 Pb02 I006 172.85(18) . . ?
I008 Pb02 I00A 97.3(3) . . ?
Pb02 I003 Pb01 157.9(5) . 2_565 ?
Pb01 I006 Pb02 157.3(2) . . ?
Pb02 I008 Pb01 160.2(2) . 1_545 ?
Pb01 I00A Pb02 174.4(2) 2_665 . ?
H3A N3 H3B 120.0 . . ?
C3 N3 H3A 120.0 . . ?
C3 N3 H3B 120.0 . . ?
H34A N34 H34B 120.0 . . ?
C39 N34 H34A 120.0 . . ?
C39 N34 H34B 120.0 . . ?
H10A N10 H10B 120.0 . . ?
C3 N10 H10A 120.0 . . ?
C3 N10 H10B 120.0 . . ?
H11A N11 H11B 120.0 . . ?
C19 N11 H11A 120.0 . . ?
C19 N11 H11B 120.0 . . ?
H25A N25 H25B 120.0 . . ?
C39 N25 H25A 120.0 . . ?
C39 N25 H25B 120.0 . . ?
H6A N6 H6B 120.0 . . ?
C30 N6 H6A 120.0 . . ?
C30 N6 H6B 120.0 . . ?
H14A N14 H14B 120.0 . . ?
C30 N14 H14A 120.0 . . ?
C30 N14 H14B 120.0 . . ?
H19A N19 H19B 120.0 . . ?
C39 N19 H19A 120.0 . . ?
C39 N19 H19B 120.0 . . ?
N25 C39 N34 126(8) . . ?
N25 C39 N19 112(9) . . ?
N19 C39 N34 122(9) . . ?
H1A N1 H1B 120.0 . . ?
C19 N1 H1A 120.0 . . ?
C19 N1 H1B 120.0 . . ?
H17A N17 H17B 120.0 . . ?
C3 N17 H17A 120.0 . . ?
C3 N17 H17B 120.0 . . ?
H39A N39 H39B 120.0 . . ?
C30 N39 H39A 120.0 . . ?
C30 N39 H39B 120.0 . . ?
N3 C3 N10 117(10) . . ?
N17 C3 N3 128(10) . . ?
N17 C3 N10 114(8) . . ?
N6 C30 N14 120(10) . . ?
N6 C30 N39 120(10) . . ?
N14 C30 N39 120(10) . . ?
N11 C19 N1 121(10) . . ?
N11 C19 N20 123(7) . . ?
N1 C19 N20 112(8) . . ?
C19 N20 H20A 120.0 . . ?
C19 N20 H20B 120.0 . . ?
H20A N20 H20B 120.0 . . ?

loop_
_geom_bond_atom_site_label_1
_geom_bond_atom_site_label_2
_geom_bond_distance
_geom_bond_site_symmetry_2
_geom_bond_publ_flag
Pb01 I003 3.267(7) 2_565 ?
Pb01 I006 3.156(16) . ?
Pb01 I007 3.093(6) . ?
Pb01 I008 3.200(18) 1_565 ?
Pb01 I00A 3.237(6) 2_665 ?
Pb01 I2 3.137(6) . ?
Pb02 I003 3.205(6) . ?
Pb02 I004 3.032(6) . ?
Pb02 I005 3.180(6) . ?
Pb02 I006 3.233(17) . ?
Pb02 I008 3.125(16) . ?
Pb02 I00A 3.291(6) . ?
N3 H3A 0.8600 . ?
N3 H3B 0.8600 . ?
N3 C3 1.22(10) . ?
N34 H34A 0.8600 . ?
N34 H34B 0.8600 . ?
N34 C39 1.57(15) . ?
N10 H10A 0.8600 . ?
N10 H10B 0.8600 . ?
N10 C3 1.37(14) . ?
N11 H11A 0.8600 . ?
N11 H11B 0.8600 . ?
N11 C19 1.29(11) . ?
N25 H25A 0.8600 . ?
N25 H25B 0.8600 . ?
N25 C39 1.30(3) . ?
N6 H6A 0.8600 . ?
N6 H6B 0.8600 . ?
N6 C30 1.32(13) . ?
N14 H14A 0.8600 . ?
N14 H14B 0.8600 . ?
N14 C30 1.37(13) . ?
N19 H19A 0.8600 . ?
N19 H19B 0.8600 . ?
N19 C39 1.44(9) . ?
N1 H1A 0.8600 . ?
N1 H1B 0.8600 . ?
N1 C19 1.31(3) . ?
N17 H17A 0.8600 . ?
N17 H17B 0.8600 . ?
N17 C3 1.19(19) . ?
N39 H39A 0.8600 . ?
N39 H39B 0.8600 . ?
N39 C30 1.4(3) . ?
C19 N20 1.40(16) . ?
N20 H20A 0.8600 . ?
N20 H20B 0.8600 . ?

loop_
_twin_individual_id
_twin_individual_mass_fraction_refined
1 0.44(11)
2 0.31(4)
3 0.25(10)
